data_7113450
loop_
_publ_author_name
'Connor, Eric F.'
'Younkin, Todd R.'
'Henderson, Jason I.'
'Waltman, Andrew W.'
'Grubbs, Robert H.'

_publ_section_title
;
 Synthesis of neutral nickel catalysts for ethylene polymerization -- the
 influence of ligand size on catalyst stability
;
_journal_coden_ASTM CHCOFS
_journal_issue 18
_journal_name_full
;
 Chemical Communications (Cambridge, United Kingdom)
;
_journal_page_first 2272
_journal_page_last 2273
_journal_paper_doi 10.1039/b306701g
_journal_year 2003
_chemical_formula_sum 'C70 H66 N4 Ni O2'
_chemical_formula_weight 1053.98
_space_group_IT_number 14
_symmetry_cell_setting monoclinic
_symmetry_space_group_name_Hall '-P 2ybc'
_symmetry_space_group_name_H-M 'P 1 21/c 1'
_atom_sites_solution_hydrogens difmap
_atom_sites_solution_primary 'Patterson method'
_atom_sites_solution_secondary difmap
_audit_creation_method SHELXL-97
_cell_angle_alpha 90.00
_cell_angle_beta 97.8390(10)
_cell_angle_gamma 90.00
_cell_formula_units_Z 4
_cell_length_a 10.8701(8)
_cell_length_b 28.890(2)
_cell_length_c 18.3122(14)
_cell_measurement_reflns_used 5769
_cell_measurement_temperature 93
_cell_measurement_theta_max 26.39
_cell_measurement_theta_min 2.35
_cell_volume 5697.0(7)
_computing_cell_refinement 'Bruker SMART'
_computing_data_collection 'Bruker SMART'
_computing_data_reduction 'Bruker SAINT v 6.2'
_computing_molecular_graphics 'Bruker SHELXTL'
_computing_publication_material 'Bruker SHELXTL'
_computing_structure_refinement 'SHELXL-97 (Sheldrick, 1997)'
_computing_structure_solution 'SHELXS-97 (Sheldrick, 1990)'
_diffrn_ambient_temperature 93
_diffrn_measured_fraction_theta_full 0.945
_diffrn_measured_fraction_theta_max 0.945
_diffrn_measurement_device_type 'CCD area detector'
_diffrn_measurement_method 'phi and omega scans'
_diffrn_radiation_monochromator graphite
_diffrn_radiation_source 'fine-focus sealed tube'
_diffrn_radiation_type MoK\a
_diffrn_radiation_wavelength 0.71073
_diffrn_reflns_av_R_equivalents 0.0967
_diffrn_reflns_av_sigmaI/netI 0.0879
_diffrn_reflns_limit_h_max 14
_diffrn_reflns_limit_h_min -14
_diffrn_reflns_limit_k_max 38
_diffrn_reflns_limit_k_min -38
_diffrn_reflns_limit_l_max 24
_diffrn_reflns_limit_l_min -24
_diffrn_reflns_number 104083
_diffrn_reflns_theta_full 28.58
_diffrn_reflns_theta_max 28.58
_diffrn_reflns_theta_min 1.80
_exptl_absorpt_coefficient_mu 0.390
_exptl_absorpt_correction_type none
_exptl_crystal_colour 'Dark brown'
_exptl_crystal_density_diffrn 1.229
_exptl_crystal_density_method 'not measured'
_exptl_crystal_description 'Thin chunk'
_exptl_crystal_F_000 2232
_exptl_crystal_size_max 0.259
_exptl_crystal_size_mid 0.185
_exptl_crystal_size_min 0.148
_refine_diff_density_max 0.689
_refine_diff_density_min -0.860
_refine_diff_density_rms 0.064
_refine_ls_extinction_method none
_refine_ls_goodness_of_fit_ref 1.499
_refine_ls_hydrogen_treatment Unrestrained
_refine_ls_matrix_type 'Full matrix'
_refine_ls_number_parameters 901
_refine_ls_number_reflns 13770
_refine_ls_number_restraints 15
_refine_ls_restrained_S_all 2.662
_refine_ls_R_factor_all 0.0985
_refine_ls_R_factor_gt 0.0499
_refine_ls_shift/su_max 0.001
_refine_ls_shift/su_mean 0.000
_refine_ls_structure_factor_coef Fsqd
_refine_ls_weighting_details w=1/s^2^(Fo^2^)
_refine_ls_weighting_scheme sigma
_refine_ls_wR_factor_gt 0.0778
_refine_ls_wR_factor_ref 0.0818
_reflns_number_gt 8132
_reflns_number_total 13770
_reflns_threshold_expression >2sigma(I)
_cod_duplicate_entry 7104797
_cod_data_source_file b306701g.txt
_cod_data_source_block 10
_cod_depositor_comments
;
The following automatic conversions were performed:

'_symmetry_cell_setting' value 'Monoclinic' changed to 'monoclinic'
according to
/usr/data/users/saulius/automatic-downloads/retrospective/RSC/lib/dictionaries/cif_core.dic
dictionary named 'cif_core.dic' version 2.4.2 from
2011-04-26.

'_refine_ls_weighting_scheme' value 'Sigma' changed to
'sigma' according to
/usr/data/users/saulius/automatic-downloads/retrospective/RSC/lib/dictionaries/cif_core.dic
dictionary named 'cif_core.dic' version 2.4.2 from 2011-04-26.

Automatic conversion script
Id: cif_fix_values 2281 2013-09-26 08:29:07Z andrius 

The following automatic conversions were performed:

'_atom_sites_solution_secondary' value 'Difference Fourier map' was
changed to 'difmap'.

'_atom_sites_solution_hydrogens' value 'Difference Fourier map' was
changed to 'difmap'.

Automatic conversion script
Id: cif_fix_values 6452 2018-10-05 10:23:21Z andrius 
;
_cod_original_sg_symbol_H-M P2(1)/c
_cod_database_code 7113450

loop_
_symmetry_equiv_pos_as_xyz
'x, y, z'
'-x, y+1/2, -z+1/2'
'-x, -y, -z'
'x, -y-1/2, z-1/2'

loop_
_atom_site_label
_atom_site_type_symbol
_atom_site_fract_x
_atom_site_fract_y
_atom_site_fract_z
_atom_site_U_iso_or_equiv
_atom_site_adp_type
_atom_site_occupancy
_atom_site_symmetry_multiplicity
_atom_site_calc_flag
_atom_site_refinement_flags
_atom_site_disorder_assembly
_atom_site_disorder_group
Ni Ni 0.74724(5) 0.825232(17) 0.78152(3) 0.02041(15) Uani 1 1 d . . .
O1 O 0.6917(2) 0.88461(8) 0.75968(15) 0.0228(7) Uani 1 1 d . . .
O2 O 0.7619(2) 0.76744(8) 0.82352(14) 0.0204(7) Uani 1 1 d . . .
N1 N 0.6575(3) 0.79926(11) 0.69525(19) 0.0229(8) Uani 1 1 d . . .
N2 N 0.8919(3) 0.84877(10) 0.83905(18) 0.0204(8) Uani 1 1 d . . .
C1 C 0.6389(4) 0.90097(14) 0.6967(2) 0.0224(10) Uani 1 1 d . . .
C2 C 0.6038(4) 0.94854(14) 0.6908(2) 0.0243(10) Uani 1 1 d . . .
C3 C 0.5568(4) 0.96609(17) 0.6227(3) 0.0344(12) Uani 1 1 d . . .
C4 C 0.5387(5) 0.93923(18) 0.5590(3) 0.0450(14) Uani 1 1 d . . .
C5 C 0.5646(5) 0.89270(17) 0.5655(3) 0.0416(14) Uani 1 1 d . . .
C6 C 0.6120(4) 0.87331(14) 0.6333(2) 0.0277(11) Uani 1 1 d . . .
C7 C 0.6219(4) 0.82394(16) 0.6371(2) 0.0277(10) Uani 1 1 d . . .
C8 C 0.6443(4) 0.74955(13) 0.6831(2) 0.0239(10) Uani 1 1 d . A .
C9 C 0.5275(4) 0.72958(15) 0.6819(2) 0.0306(11) Uani 1 1 d . . .
C10 C 0.5168(5) 0.68236(16) 0.6662(3) 0.0361(12) Uani 1 1 d . A .
C11 C 0.6170(5) 0.65698(16) 0.6513(3) 0.0344(13) Uani 1 1 d . . .
C12 C 0.7311(5) 0.67774(16) 0.6529(2) 0.0323(12) Uani 1 1 d . A .
C13 C 0.7486(4) 0.72419(14) 0.6697(2) 0.0260(11) Uani 1 1 d . . .
C14 C 0.6089(4) 0.97865(14) 0.7572(2) 0.0257(11) Uani 1 1 d . . .
C15 C 0.6844(4) 1.01818(14) 0.7653(3) 0.0298(11) Uani 1 1 d . . .
C16 C 0.7617(4) 1.03179(16) 0.7118(3) 0.0381(13) Uani 1 1 d . . .
C17 C 0.8242(5) 1.07241(18) 0.7173(4) 0.0470(15) Uani 1 1 d . . .
C18 C 0.8191(5) 1.1018(2) 0.7783(4) 0.0567(19) Uani 1 1 d . . .
C19 C 0.7515(5) 1.09007(18) 0.8317(4) 0.0482(16) Uani 1 1 d . . .
C20 C 0.6777(4) 1.04870(15) 0.8266(3) 0.0374(13) Uani 1 1 d . . .
C21 C 0.5978(5) 1.03858(17) 0.8768(3) 0.0374(13) Uani 1 1 d . . .
C22 C 0.5178(4) 1.00097(15) 0.8678(2) 0.0313(12) Uani 1 1 d . . .
C23 C 0.4238(5) 0.99396(19) 0.9138(3) 0.0395(14) Uani 1 1 d . . .
C24 C 0.3395(5) 0.95985(19) 0.9009(3) 0.0425(14) Uani 1 1 d . . .
C25 C 0.3436(5) 0.92951(18) 0.8406(3) 0.0375(13) Uani 1 1 d . . .
C26 C 0.4327(4) 0.93419(15) 0.7961(3) 0.0300(11) Uani 1 1 d . . .
C27 C 0.5236(4) 0.97024(14) 0.8072(2) 0.0267(11) Uani 1 1 d . . .
C28 C 0.4171(4) 0.75711(18) 0.6942(3) 0.0559(19) Uani 0.693(8) 1 d PD A 1
H28 H 0.4310 0.7852 0.6664 0.084 Uiso 0.693(8) 1 calc PR A 1
C29 C 0.4190(5) 0.7771(2) 0.7702(3) 0.036(2) Uani 0.693(8) 1 d PD A 1
H29A H 0.3374 0.7877 0.7763 0.043 Uiso 0.693(8) 1 calc PR A 1
H29B H 0.4761 0.8026 0.7766 0.043 Uiso 0.693(8) 1 calc PR A 1
H29C H 0.4449 0.7537 0.8064 0.043 Uiso 0.693(8) 1 calc PR A 1
C30 C 0.2959(5) 0.7426(3) 0.6557(4) 0.064(3) Uani 0.693(8) 1 d PD A 1
H30A H 0.2352 0.7660 0.6611 0.077 Uiso 0.693(8) 1 calc PR A 1
H30B H 0.2715 0.7141 0.6764 0.077 Uiso 0.693(8) 1 calc PR A 1
H30C H 0.3018 0.7382 0.6043 0.077 Uiso 0.693(8) 1 calc PR A 1
C28B C 0.4171(4) 0.75711(18) 0.6942(3) 0.0559(19) Uani 0.31 1 d PD A 2
H28B H 0.4519 0.7879 0.7062 0.084 Uiso 0.307(8) 1 calc PR A 2
C29B C 0.3715(13) 0.7424(7) 0.7650(6) 0.068(7) Uiso 0.307(8) 1 d PD A 2
H29D H 0.3002 0.7605 0.7723 0.081 Uiso 0.307(8) 1 calc PR A 2
H29E H 0.4361 0.7472 0.8055 0.081 Uiso 0.307(8) 1 calc PR A 2
H29F H 0.3494 0.7102 0.7620 0.081 Uiso 0.307(8) 1 calc PR A 2
C30B C 0.3205(10) 0.7663(6) 0.6314(5) 0.033(5) Uiso 0.307(8) 1 d PD A 2
H30D H 0.3590 0.7744 0.5890 0.050 Uiso 0.307(8) 1 calc PR A 2
H30E H 0.2689 0.7913 0.6433 0.050 Uiso 0.307(8) 1 calc PR A 2
H30F H 0.2707 0.7390 0.6208 0.050 Uiso 0.307(8) 1 calc PR A 2
C31 C 0.8767(4) 0.74694(15) 0.6693(2) 0.0287(11) Uani 1 1 d D A .
C32 C 0.9806(5) 0.71613(19) 0.7045(3) 0.0368(13) Uani 1 1 d D . .
C33 C 0.8899(6) 0.7643(2) 0.5950(3) 0.0439(14) Uani 1 1 d D . .
C34 C 0.8554(4) 0.74962(13) 0.8668(2) 0.0175(9) Uani 1 1 d . . .
C35 C 0.8479(4) 0.70281(13) 0.8922(2) 0.0196(10) Uani 1 1 d . . .
C36 C 0.9499(4) 0.68331(14) 0.9338(2) 0.0217(10) Uani 1 1 d . . .
C37 C 1.0602(4) 0.70733(15) 0.9527(3) 0.0265(11) Uani 1 1 d . . .
C38 C 1.0683(4) 0.75250(15) 0.9319(2) 0.0256(11) Uani 1 1 d . . .
C39 C 0.9663(4) 0.77422(13) 0.8896(2) 0.0190(10) Uani 1 1 d . . .
C40 C 0.9768(4) 0.82249(14) 0.8739(2) 0.0204(9) Uani 1 1 d . . .
C41 C 0.9256(3) 0.89759(13) 0.8371(2) 0.0201(10) Uani 1 1 d . . .
C42 C 0.9671(4) 0.91532(14) 0.7740(2) 0.0222(10) Uani 1 1 d . . .
C43 C 1.0048(4) 0.96153(15) 0.7765(3) 0.0274(11) Uani 1 1 d . . .
C44 C 0.9988(4) 0.98849(16) 0.8380(3) 0.0281(11) Uani 1 1 d . . .
C45 C 0.9545(4) 0.97019(14) 0.8987(3) 0.0243(11) Uani 1 1 d . . .
C46 C 0.9168(4) 0.92387(13) 0.9002(2) 0.0210(10) Uani 1 1 d . . .
C47 C 0.7316(3) 0.67509(14) 0.8736(2) 0.0195(9) Uani 1 1 d . . .
C48 C 0.6219(4) 0.68891(13) 0.8996(2) 0.0215(10) Uani 1 1 d . . .
C49 C 0.6157(4) 0.72844(14) 0.9457(2) 0.0224(10) Uani 1 1 d . . .
C50 C 0.5098(4) 0.73982(16) 0.9730(3) 0.0289(11) Uani 1 1 d . . .
C51 C 0.4004(5) 0.71382(17) 0.9542(3) 0.0389(13) Uani 1 1 d . . .
C52 C 0.4004(4) 0.67612(18) 0.9109(3) 0.0377(12) Uani 1 1 d . . .
C53 C 0.5113(4) 0.66148(14) 0.8828(2) 0.0267(11) Uani 1 1 d . . .
C54 C 0.5152(4) 0.62099(15) 0.8428(3) 0.0308(12) Uani 1 1 d . . .
C55 C 0.6247(4) 0.60601(14) 0.8189(2) 0.0265(11) Uani 1 1 d . . .
C56 C 0.6300(5) 0.56390(15) 0.7793(3) 0.0341(13) Uani 1 1 d . . .
C57 C 0.7346(5) 0.54960(16) 0.7551(3) 0.0356(13) Uani 1 1 d . . .
C58 C 0.8431(5) 0.57604(16) 0.7691(3) 0.0328(12) Uani 1 1 d . . .
C59 C 0.8432(4) 0.61679(15) 0.8065(2) 0.0266(11) Uani 1 1 d . . .
C60 C 0.7351(4) 0.63354(13) 0.8341(2) 0.0216(10) Uani 1 1 d . . .
C61 C 0.9748(4) 0.88613(15) 0.7062(2) 0.0287(11) Uani 1 1 d . . .
C62 C 0.9396(6) 0.9123(2) 0.6340(3) 0.0422(14) Uani 1 1 d . . .
C63 C 1.1019(6) 0.8640(2) 0.7083(4) 0.0487(16) Uani 1 1 d . . .
C64 C 0.8724(4) 0.90449(15) 0.9687(2) 0.0245(11) Uani 1 1 d . . .
C65 C 0.7822(5) 0.93651(17) 1.0001(3) 0.0315(12) Uani 1 1 d . . .
C66 C 0.9822(5) 0.89395(19) 1.0282(3) 0.0325(12) Uani 1 1 d . . .
C101 C 0.5317(5) 0.8561(2) 0.9464(4) 0.0536(18) Uani 1 1 d . B 3
H10A H 0.594(5) 0.8492(18) 0.995(3) 0.10(2) Uiso 1 1 d . C 3
H10B H 0.534(4) 0.8885(18) 0.933(3) 0.071(18) Uiso 1 1 d . D 3
H10C H 0.545(5) 0.830(2) 0.905(3) 0.10(2) Uiso 1 1 d . E 3
C100 C 0.4044(5) 0.84906(16) 0.9625(3) 0.0461(15) Uani 1 1 d . B 3
N100 N 0.3053(4) 0.84369(14) 0.9742(3) 0.0596(14) Uani 1 1 d . B 3
N200 N 0.7895 1.0019 0.4474 0.112 Uiso 0.24 1 d PD F 4
C200 C 0.8384 1.0296 0.4862 0.169 Uiso 0.24 1 d PD F 4
C201 C 0.9062 1.0615 0.5379 0.131 Uiso 0.24 1 d PD F 4
H20A H 0.9859 1.0486 0.5560 0.158 Uiso 0.24 1 d P F 4
H20B H 0.8603 1.0667 0.5783 0.158 Uiso 0.24 1 d P F 4
H20C H 0.9173 1.0903 0.5135 0.158 Uiso 0.24 1 d P F 4
N300 N 0.8898 1.0441 0.5371 0.116 Uiso 0.76 1 d PD F 5
C300 C 0.8496 1.0130 0.5025 0.102 Uiso 0.76 1 d PD F 5
C301 C 0.8044 0.9740 0.4568 0.083 Uiso 0.76 1 d PD F 5
H30D' H 0.7176 0.9696 0.4593 0.100 Uiso 0.76 1 d P F 5
H30E' H 0.8493 0.9466 0.4741 0.100 Uiso 0.76 1 d P F 5
H30F' H 0.8164 0.9799 0.4066 0.100 Uiso 0.76 1 d P F 5
H3 H 0.535(3) 0.9987(13) 0.619(2) 0.035(13) Uiso 1 1 d . . .
H4 H 0.500(4) 0.9511(13) 0.513(2) 0.034(13) Uiso 1 1 d . . .
H5 H 0.549(3) 0.8725(13) 0.523(2) 0.031(12) Uiso 1 1 d . . .
H7 H 0.593(3) 0.8072(11) 0.591(2) 0.020(11) Uiso 1 1 d . . .
H10 H 0.434(4) 0.6677(13) 0.665(2) 0.034(12) Uiso 1 1 d . . .
H11 H 0.609(3) 0.6253(13) 0.642(2) 0.032(12) Uiso 1 1 d . . .
H12 H 0.798(3) 0.6610(13) 0.642(2) 0.028(12) Uiso 1 1 d . . .
H16 H 0.767(3) 1.0130(13) 0.671(2) 0.030(14) Uiso 1 1 d . . .
H17 H 0.869(4) 1.0801(13) 0.677(2) 0.030(14) Uiso 1 1 d . . .
H18 H 0.862(4) 1.1272(15) 0.780(2) 0.041(15) Uiso 1 1 d . . .
H19 H 0.743(4) 1.1084(14) 0.875(2) 0.036(14) Uiso 1 1 d . . .
H21 H 0.598(3) 1.0570(13) 0.919(2) 0.029(12) Uiso 1 1 d . . .
H23 H 0.427(4) 1.0159(14) 0.955(2) 0.045(14) Uiso 1 1 d . . .
H24 H 0.275(4) 0.9543(16) 0.933(3) 0.068(18) Uiso 1 1 d . . .
H25 H 0.287(4) 0.9041(14) 0.831(2) 0.044(14) Uiso 1 1 d . . .
H26 H 0.435(3) 0.9116(13) 0.754(2) 0.036(13) Uiso 1 1 d . . .
H31 H 0.870(3) 0.7723(10) 0.7029(17) 0.002(9) Uiso 1 1 d . . .
H32A H 0.972(4) 0.7007(16) 0.756(3) 0.071(17) Uiso 1 1 d . . .
H32B H 1.054(4) 0.7320(13) 0.705(2) 0.029(13) Uiso 1 1 d . . .
H32C H 0.995(4) 0.6924(13) 0.670(2) 0.033(13) Uiso 1 1 d . . .
H33A H 0.827(4) 0.7891(17) 0.568(3) 0.071(17) Uiso 1 1 d . . .
H33B H 0.891(3) 0.7375(13) 0.561(2) 0.030(13) Uiso 1 1 d . . .
H33C H 0.968(4) 0.7764(13) 0.593(2) 0.026(13) Uiso 1 1 d . . .
H36 H 0.943(3) 0.6530(12) 0.9491(19) 0.020(11) Uiso 1 1 d . . .
H37 H 1.122(3) 0.6934(11) 0.981(2) 0.019(11) Uiso 1 1 d . . .
H38 H 1.143(3) 0.7719(12) 0.9453(19) 0.027(12) Uiso 1 1 d . . .
H40 H 1.058(3) 0.8366(11) 0.8952(17) 0.010(9) Uiso 1 1 d . . .
H43 H 1.034(3) 0.9758(12) 0.7357(19) 0.017(11) Uiso 1 1 d . . .
H44 H 1.024(3) 1.0205(12) 0.8369(18) 0.017(10) Uiso 1 1 d . . .
H45 H 0.950(3) 0.9889(11) 0.9389(18) 0.008(10) Uiso 1 1 d . . .
H49 H 0.691(3) 0.7471(11) 0.9577(18) 0.016(10) Uiso 1 1 d . . .
H50 H 0.512(3) 0.7659(12) 1.006(2) 0.022(11) Uiso 1 1 d . . .
H51 H 0.328(4) 0.7220(14) 0.976(2) 0.045(14) Uiso 1 1 d . . .
H52 H 0.326(4) 0.6551(13) 0.896(2) 0.038(13) Uiso 1 1 d . . .
H54 H 0.434(4) 0.6032(13) 0.829(2) 0.035(12) Uiso 1 1 d . . .
H56 H 0.558(3) 0.5466(12) 0.773(2) 0.026(12) Uiso 1 1 d . . .
H57 H 0.739(3) 0.5224(12) 0.728(2) 0.023(11) Uiso 1 1 d . . .
H58 H 0.920(4) 0.5642(13) 0.754(2) 0.032(12) Uiso 1 1 d . . .
H59 H 0.920(3) 0.6353(12) 0.815(2) 0.028(12) Uiso 1 1 d . . .
H61 H 0.914(3) 0.8609(12) 0.706(2) 0.027(12) Uiso 1 1 d . . .
H62A H 0.857(4) 0.9292(15) 0.630(2) 0.058(16) Uiso 1 1 d . . .
H62B H 0.937(4) 0.8914(14) 0.592(2) 0.044(14) Uiso 1 1 d . . .
H62C H 1.004(4) 0.9370(14) 0.621(2) 0.039(13) Uiso 1 1 d . . .
H63A H 1.126(4) 0.8440(15) 0.752(3) 0.056(17) Uiso 1 1 d . . .
H63B H 1.165(4) 0.8887(16) 0.707(2) 0.057(17) Uiso 1 1 d . . .
H63C H 1.102(4) 0.8457(14) 0.664(2) 0.044(15) Uiso 1 1 d . . .
H64 H 0.834(3) 0.8781(13) 0.958(2) 0.029(12) Uiso 1 1 d . . .
H65A H 0.718(3) 0.9444(12) 0.962(2) 0.018(11) Uiso 1 1 d . . .
H65B H 0.827(3) 0.9669(13) 1.023(2) 0.031(12) Uiso 1 1 d . . .
H65C H 0.748(4) 0.9217(13) 1.043(2) 0.040(14) Uiso 1 1 d . . .
H66A H 1.037(4) 0.8684(14) 1.011(2) 0.046(14) Uiso 1 1 d . . .
H66B H 0.952(4) 0.8810(13) 1.073(2) 0.036(13) Uiso 1 1 d . . .
H66C H 1.034(4) 0.9199(14) 1.042(2) 0.043(14) Uiso 1 1 d . . .

loop_
_atom_site_aniso_label
_atom_site_aniso_U_11
_atom_site_aniso_U_22
_atom_site_aniso_U_33
_atom_site_aniso_U_23
_atom_site_aniso_U_13
_atom_site_aniso_U_12
Ni 0.0209(3) 0.0162(3) 0.0233(3) -0.0026(3) 0.0003(2) 0.0013(3)
O1 0.0242(17) 0.0188(16) 0.0243(17) -0.0008(13) -0.0006(14) 0.0036(13)
O2 0.0187(16) 0.0185(15) 0.0228(17) -0.0003(13) -0.0020(13) -0.0003(12)
N1 0.020(2) 0.021(2) 0.026(2) -0.0034(17) -0.0001(17) 0.0030(16)
N2 0.021(2) 0.0157(18) 0.024(2) 0.0001(16) 0.0034(16) 0.0016(15)
C1 0.019(2) 0.022(2) 0.026(3) 0.000(2) 0.003(2) 0.0021(19)
C2 0.025(3) 0.020(2) 0.027(3) 0.000(2) 0.001(2) 0.0046(19)
C3 0.044(3) 0.024(3) 0.034(3) 0.003(2) 0.002(3) 0.006(2)
C4 0.067(4) 0.036(3) 0.030(3) 0.006(3) -0.003(3) 0.012(3)
C5 0.065(4) 0.034(3) 0.024(3) -0.004(3) -0.001(3) 0.009(3)
C6 0.037(3) 0.021(2) 0.024(3) 0.001(2) 0.002(2) 0.008(2)
C7 0.031(3) 0.029(3) 0.022(3) -0.005(2) -0.002(2) 0.004(2)
C8 0.028(3) 0.019(2) 0.023(3) -0.0070(19) -0.005(2) 0.002(2)
C9 0.023(3) 0.029(3) 0.037(3) -0.010(2) -0.007(2) 0.006(2)
C10 0.033(3) 0.032(3) 0.041(3) -0.007(2) -0.004(2) -0.006(2)
C11 0.046(3) 0.020(3) 0.035(3) -0.009(2) -0.003(3) 0.001(2)
C12 0.038(3) 0.027(3) 0.031(3) -0.009(2) 0.003(2) 0.011(3)
C13 0.032(3) 0.024(3) 0.022(3) -0.004(2) 0.002(2) 0.005(2)
C14 0.025(3) 0.019(2) 0.031(3) 0.000(2) -0.005(2) 0.008(2)
C15 0.022(3) 0.023(3) 0.042(3) 0.001(2) -0.007(2) 0.006(2)
C16 0.026(3) 0.024(3) 0.061(4) 0.003(3) -0.006(3) 0.007(2)
C17 0.026(3) 0.034(3) 0.078(5) 0.013(3) -0.006(3) 0.002(3)
C18 0.031(4) 0.026(3) 0.103(6) 0.003(4) -0.027(4) -0.003(3)
C19 0.030(3) 0.031(3) 0.076(5) -0.014(3) -0.019(3) 0.007(3)
C20 0.027(3) 0.021(3) 0.058(4) -0.007(3) -0.017(3) 0.007(2)
C21 0.039(3) 0.031(3) 0.037(3) -0.013(3) -0.012(3) 0.016(2)
C22 0.033(3) 0.029(3) 0.029(3) -0.003(2) -0.008(2) 0.015(2)
C23 0.045(4) 0.040(3) 0.032(3) -0.002(3) -0.001(3) 0.023(3)
C24 0.043(4) 0.047(4) 0.038(4) 0.009(3) 0.009(3) 0.019(3)
C25 0.037(3) 0.034(3) 0.042(3) 0.010(3) 0.005(3) 0.008(3)
C26 0.035(3) 0.023(3) 0.032(3) 0.002(2) 0.003(2) 0.007(2)
C27 0.028(3) 0.022(2) 0.029(3) 0.000(2) -0.004(2) 0.010(2)
C28 0.031(3) 0.055(4) 0.080(5) -0.026(3) 0.001(3) -0.003(3)
C29 0.029(4) 0.038(5) 0.045(5) 0.015(4) 0.017(3) 0.011(3)
C30 0.035(5) 0.090(8) 0.069(7) 0.007(6) 0.011(5) 0.012(5)
C28B 0.031(3) 0.055(4) 0.080(5) -0.026(3) 0.001(3) -0.003(3)
C31 0.033(3) 0.027(3) 0.027(3) -0.003(2) 0.007(2) 0.006(2)
C32 0.031(3) 0.037(3) 0.043(4) -0.001(3) 0.006(3) 0.009(3)
C33 0.047(4) 0.055(4) 0.031(3) 0.005(3) 0.011(3) -0.003(3)
C34 0.016(2) 0.018(2) 0.019(2) -0.0052(18) 0.0053(19) 0.0013(18)
C35 0.018(2) 0.020(2) 0.021(2) -0.0047(19) 0.0043(19) -0.0015(19)
C36 0.020(2) 0.016(3) 0.030(3) -0.001(2) 0.004(2) 0.0008(19)
C37 0.017(3) 0.023(3) 0.038(3) 0.002(2) -0.003(2) 0.004(2)
C38 0.017(2) 0.021(3) 0.038(3) -0.003(2) 0.003(2) -0.001(2)
C39 0.015(2) 0.016(2) 0.027(3) -0.0022(19) 0.0044(19) 0.0024(18)
C40 0.017(2) 0.019(2) 0.025(2) -0.004(2) 0.0019(19) -0.003(2)
C41 0.015(2) 0.015(2) 0.029(3) 0.000(2) 0.000(2) -0.0016(18)
C42 0.020(2) 0.020(2) 0.027(3) 0.001(2) 0.003(2) 0.0014(19)
C43 0.030(3) 0.025(3) 0.028(3) 0.008(2) 0.007(2) -0.005(2)
C44 0.031(3) 0.019(3) 0.034(3) 0.001(2) 0.002(2) -0.006(2)
C45 0.029(3) 0.016(2) 0.027(3) -0.004(2) 0.003(2) -0.001(2)
C46 0.016(2) 0.020(2) 0.027(3) 0.001(2) 0.0022(19) 0.0002(18)
C47 0.017(2) 0.018(2) 0.023(2) 0.002(2) 0.0009(18) -0.0002(19)
C48 0.018(2) 0.018(2) 0.028(3) 0.0062(19) 0.002(2) 0.0005(18)
C49 0.021(3) 0.020(2) 0.026(3) 0.007(2) 0.005(2) 0.004(2)
C50 0.029(3) 0.024(3) 0.036(3) 0.007(2) 0.009(2) 0.008(2)
C51 0.024(3) 0.034(3) 0.061(4) 0.007(3) 0.017(3) 0.011(2)
C52 0.018(3) 0.035(3) 0.060(4) 0.008(3) 0.004(2) 0.000(2)
C53 0.018(2) 0.022(3) 0.039(3) 0.007(2) 0.002(2) 0.0019(19)
C54 0.017(3) 0.027(3) 0.046(3) 0.003(2) -0.004(2) -0.005(2)
C55 0.025(3) 0.018(2) 0.034(3) -0.001(2) -0.002(2) -0.003(2)
C56 0.028(3) 0.022(3) 0.050(3) -0.004(2) -0.005(3) -0.007(2)
C57 0.040(3) 0.020(3) 0.044(3) -0.013(2) -0.007(3) 0.001(2)
C58 0.029(3) 0.028(3) 0.041(3) -0.011(2) 0.004(2) 0.003(2)
C59 0.023(3) 0.024(3) 0.033(3) -0.004(2) 0.003(2) -0.002(2)
C60 0.020(2) 0.019(2) 0.025(3) 0.0001(19) 0.000(2) -0.0001(19)
C61 0.034(3) 0.025(3) 0.028(3) -0.002(2) 0.009(2) -0.001(2)
C62 0.054(4) 0.044(4) 0.031(3) -0.001(3) 0.014(3) -0.003(3)
C63 0.048(4) 0.051(4) 0.049(4) -0.014(4) 0.013(3) 0.008(3)
C64 0.029(3) 0.015(2) 0.030(3) -0.003(2) 0.004(2) -0.003(2)
C65 0.031(3) 0.030(3) 0.035(3) -0.003(3) 0.009(3) -0.002(2)
C66 0.036(3) 0.029(3) 0.033(3) 0.002(3) 0.007(3) 0.002(3)
C101 0.033(4) 0.040(4) 0.084(5) 0.022(4) -0.005(3) -0.007(3)
C100 0.041(4) 0.029(3) 0.064(4) 0.012(3) -0.010(3) 0.001(3)
N100 0.044(3) 0.043(3) 0.090(4) 0.015(3) 0.001(3) -0.002(2)

loop_
_atom_type_symbol
_atom_type_description
_atom_type_scat_dispersion_real
_atom_type_scat_dispersion_imag
_atom_type_scat_source
C C 0.0033 0.0016 'International Tables Vol C Tables 4.2.6.8 and 6.1.1.4'
H H 0.0000 0.0000 'International Tables Vol C Tables 4.2.6.8 and 6.1.1.4'
N N 0.0061 0.0033 'International Tables Vol C Tables 4.2.6.8 and 6.1.1.4'
O O 0.0106 0.0060 'International Tables Vol C Tables 4.2.6.8 and 6.1.1.4'
Ni Ni 0.3393 1.1124 'International Tables Vol C Tables 4.2.6.8 and 6.1.1.4'

loop_
_geom_angle_atom_site_label_1
_geom_angle_atom_site_label_2
_geom_angle_atom_site_label_3
_geom_angle
_geom_angle_publ_flag
O2 Ni O1 160.71(12) yes
O2 Ni N1 89.69(13) yes
O1 Ni N1 94.10(13) yes
O2 Ni N2 94.32(12) yes
O1 Ni N2 90.52(12) yes
N1 Ni N2 154.05(14) yes
C1 O1 Ni 128.3(3) ?
C34 O2 Ni 128.9(2) ?
C7 N1 C8 113.9(4) ?
C7 N1 Ni 121.9(3) ?
C8 N1 Ni 123.1(3) ?
C40 N2 C41 114.5(3) ?
C40 N2 Ni 123.0(3) ?
C41 N2 Ni 121.7(2) ?
O1 C1 C6 122.7(4) ?
O1 C1 C2 119.8(4) ?
C6 C1 C2 117.5(4) ?
C3 C2 C1 119.0(4) ?
C3 C2 C14 119.4(4) ?
C1 C2 C14 121.4(4) ?
C2 C3 C4 123.1(5) ?
C2 C3 H3 118(2) ?
C4 C3 H3 119(2) ?
C5 C4 C3 117.9(5) ?
C5 C4 H4 119(2) ?
C3 C4 H4 122(2) ?
C4 C5 C6 121.1(5) ?
C4 C5 H5 121(2) ?
C6 C5 H5 118(2) ?
C5 C6 C1 121.1(4) ?
C5 C6 C7 117.4(4) ?
C1 C6 C7 121.3(4) ?
N1 C7 C6 127.0(4) ?
N1 C7 H7 117(2) ?
C6 C7 H7 116(2) ?
C9 C8 C13 122.6(4) ?
C9 C8 N1 118.8(4) ?
C13 C8 N1 118.5(4) ?
C8 C9 C10 117.3(4) ?
C8 C9 C28 122.1(4) ?
C10 C9 C28 120.6(4) ?
C11 C10 C9 121.2(5) ?
C11 C10 H10 121(2) ?
C9 C10 H10 118(2) ?
C10 C11 C12 120.1(5) ?
C10 C11 H11 120(2) ?
C12 C11 H11 120(2) ?
C11 C12 C13 121.6(5) ?
C11 C12 H12 120(2) ?
C13 C12 H12 118(2) ?
C12 C13 C8 117.1(4) ?
C12 C13 C31 120.6(4) ?
C8 C13 C31 122.1(4) ?
C15 C14 C27 119.9(4) ?
C15 C14 C2 121.2(4) ?
C27 C14 C2 118.4(4) ?
C14 C15 C16 122.8(4) ?
C14 C15 C20 119.4(5) ?
C16 C15 C20 117.6(4) ?
C17 C16 C15 121.6(6) ?
C17 C16 H16 119(3) ?
C15 C16 H16 120(3) ?
C16 C17 C18 120.4(6) ?
C16 C17 H17 116(3) ?
C18 C17 H17 123(3) ?
C19 C18 C17 120.6(6) ?
C19 C18 H18 122(3) ?
C17 C18 H18 118(3) ?
C18 C19 C20 121.2(6) ?
C18 C19 H19 126(3) ?
C20 C19 H19 113(3) ?
C21 C20 C19 122.0(5) ?
C21 C20 C15 119.6(4) ?
C19 C20 C15 118.3(5) ?
C20 C21 C22 121.9(5) ?
C20 C21 H21 120(2) ?
C22 C21 H21 118(2) ?
C21 C22 C23 122.0(5) ?
C21 C22 C27 119.0(5) ?
C23 C22 C27 118.8(5) ?
C24 C23 C22 121.8(5) ?
C24 C23 H23 124(3) ?
C22 C23 H23 114(3) ?
C23 C24 C25 119.9(6) ?
C23 C24 H24 123(3) ?
C25 C24 H24 118(3) ?
C26 C25 C24 120.5(5) ?
C26 C25 H25 117(3) ?
C24 C25 H25 122(3) ?
C25 C26 C27 121.6(5) ?
C25 C26 H26 119(2) ?
C27 C26 H26 119(2) ?
C14 C27 C22 120.0(4) ?
C14 C27 C26 122.4(4) ?
C22 C27 C26 117.4(4) ?
C30 C28 C9 117.7(4) ?
C30 C28 C29 117.0(4) ?
C9 C28 C29 115.9(4) ?
C30 C28 H28 100.3 ?
C9 C28 H28 100.3 ?
C29 C28 H28 100.3 ?
C30B C28B C9 118.87(69) ?
C30B C28B C29B 116.07(39) ?
C9 C28B C29B 110.29(74) ?
C30B C28B H28B 103.00 ?
C9 C28B H28B 103.00 ?
C29B C28B H28B 103.00 ?
C28 C29 H29A 109.5 ?
C28 C29 H29B 109.5 ?
H29A C29 H29B 109.5 ?
C28 C29 H29C 109.5 ?
H29A C29 H29C 109.5 ?
H29B C29 H29C 109.5 ?
C28 C30 H30A 109.5 ?
C28 C30 H30B 109.5 ?
H30A C30 H30B 109.5 ?
C28 C30 H30C 109.5 ?
H30A C30 H30C 109.5 ?
H30B C30 H30C 109.5 ?
H29D C29B H29E 109.5 ?
H29D C29B H29F 109.5 ?
H29E C29B H29F 109.5 ?
H30D C30B H30E 109.5 ?
H30D C30B H30F 109.5 ?
H30E C30B H30F 109.5 ?
C33 C31 C32 115.6(4) ?
C33 C31 C13 110.5(4) ?
C32 C31 C13 111.7(4) ?
C33 C31 H31 110.8(18) ?
C32 C31 H31 107.0(18) ?
C13 C31 H31 100.1(18) ?
C31 C32 H32A 118(3) ?
C31 C32 H32B 108(2) ?
H32A C32 H32B 112(4) ?
C31 C32 H32C 109(2) ?
H32A C32 H32C 109(3) ?
H32B C32 H32C 99(3) ?
C31 C33 H33A 122(3) ?
C31 C33 H33B 109(2) ?
H33A C33 H33B 107(3) ?
C31 C33 H33C 112(2) ?
H33A C33 H33C 105(4) ?
H33B C33 H33C 100(3) ?
O2 C34 C39 122.9(3) ?
O2 C34 C35 119.6(3) ?
C39 C34 C35 117.5(3) ?
C36 C35 C34 119.1(4) ?
C36 C35 C47 119.9(4) ?
C34 C35 C47 120.9(3) ?
C35 C36 C37 122.5(4) ?
C35 C36 H36 117(2) ?
C37 C36 H36 120(2) ?
C38 C37 C36 119.6(4) ?
C38 C37 H37 122(2) ?
C36 C37 H37 119(2) ?
C37 C38 C39 120.2(4) ?
C37 C38 H38 123(2) ?
C39 C38 H38 116(2) ?
C38 C39 C34 120.9(4) ?
C38 C39 C40 117.8(4) ?
C34 C39 C40 121.2(4) ?
N2 C40 C39 126.9(4) ?
N2 C40 H40 119.0(18) ?
C39 C40 H40 114.0(18) ?
C42 C41 C46 123.5(4) ?
C42 C41 N2 119.1(4) ?
C46 C41 N2 117.4(4) ?
C41 C42 C43 116.8(4) ?
C41 C42 C61 122.4(4) ?
C43 C42 C61 120.7(4) ?
C44 C43 C42 121.4(4) ?
C44 C43 H43 117(2) ?
C42 C43 H43 121(2) ?
C45 C44 C43 120.2(4) ?
C45 C44 H44 121(2) ?
C43 C44 H44 119(2) ?
C44 C45 C46 121.3(4) ?
C44 C45 H45 119(2) ?
C46 C45 H45 120(2) ?
C41 C46 C45 116.7(4) ?
C41 C46 C64 123.4(4) ?
C45 C46 C64 119.9(4) ?
C48 C47 C60 120.2(4) ?
C48 C47 C35 120.1(4) ?
C60 C47 C35 119.5(3) ?
C47 C48 C49 122.7(4) ?
C47 C48 C53 119.7(4) ?
C49 C48 C53 117.5(4) ?
C50 C49 C48 121.5(4) ?
C50 C49 H49 121(2) ?
C48 C49 H49 118(2) ?
C49 C50 C51 120.8(5) ?
C49 C50 H50 118(2) ?
C51 C50 H50 121(2) ?
C52 C51 C50 120.4(5) ?
C52 C51 H51 120(3) ?
C50 C51 H51 119(3) ?
C51 C52 C53 121.1(5) ?
C51 C52 H52 125(2) ?
C53 C52 H52 113(2) ?
C54 C53 C52 121.7(4) ?
C54 C53 C48 119.6(4) ?
C52 C53 C48 118.6(4) ?
C53 C54 C55 121.2(4) ?
C53 C54 H54 118(2) ?
C55 C54 H54 121(2) ?
C54 C55 C56 121.5(4) ?
C54 C55 C60 119.7(4) ?
C56 C55 C60 118.8(4) ?
C57 C56 C55 121.8(4) ?
C57 C56 H56 123(2) ?
C55 C56 H56 116(2) ?
C56 C57 C58 120.3(5) ?
C56 C57 H57 123(2) ?
C58 C57 H57 117(2) ?
C59 C58 C57 120.4(5) ?
C59 C58 H58 120(2) ?
C57 C58 H58 119(2) ?
C58 C59 C60 121.9(4) ?
C58 C59 H59 120(2) ?
C60 C59 H59 118(2) ?
C47 C60 C59 123.7(4) ?
C47 C60 C55 119.5(4) ?
C59 C60 C55 116.8(4) ?
C42 C61 C63 111.5(4) ?
C42 C61 C62 113.6(4) ?
C63 C61 C62 110.5(5) ?
C42 C61 H61 107(2) ?
C63 C61 H61 107(2) ?
C62 C61 H61 106(2) ?
C61 C62 H62A 114(3) ?
C61 C62 H62B 111(3) ?
H62A C62 H62B 108(4) ?
C61 C62 H62C 116(2) ?
H62A C62 H62C 106(3) ?
H62B C62 H62C 101(3) ?
C61 C63 H63A 114(3) ?
C61 C63 H63B 109(3) ?
H63A C63 H63B 109(4) ?
C61 C63 H63C 108(3) ?
H63A C63 H63C 109(4) ?
H63B C63 H63C 107(4) ?
C46 C64 C65 112.6(4) ?
C46 C64 C66 111.0(4) ?
C65 C64 C66 109.5(4) ?
C46 C64 H64 110(3) ?
C65 C64 H64 107(3) ?
C66 C64 H64 107(3) ?
C64 C65 H65A 108(2) ?
C64 C65 H65B 112(2) ?
H65A C65 H65B 110(3) ?
C64 C65 H65C 111(2) ?
H65A C65 H65C 112(3) ?
H65B C65 H65C 104(3) ?
C64 C66 H66A 111(2) ?
C64 C66 H66B 110(2) ?
H66A C66 H66B 104(3) ?
C64 C66 H66C 114(3) ?
H66A C66 H66C 107(3) ?
H66B C66 H66C 109(3) ?
C100 C101 H10A 109(3) ?
C100 C101 H10B 104(3) ?
H10A C101 H10B 111(4) ?
C100 C101 H10C 106(3) ?
H10A C101 H10C 109(4) ?
H10B C101 H10C 117(4) ?
N100 C100 C101 179.2(7) ?
C200 N200 H30D 131.0 ?
C200 N200 H30F 135.0 ?
H30D N200 H30F 85.2 ?
N200 C200 C201 175.4 ?
C200 C201 H20A 109.5 ?
C200 C201 H20B 109.5 ?
H20A C201 H20B 109.5 ?
C200 C201 H20C 109.5 ?
H20A C201 H20C 109.5 ?
H20B C201 H20C 109.5 ?
C300 N300 H20A 124.0 ?
C300 N300 H20B 137.0 ?
H20A N300 H20B 94.0 ?
C300 N300 H20C 129.4 ?
H20A N300 H20C 75.6 ?
H20B N300 H20C 75.1 ?
N300 C300 C301 177.0 ?
C300 C301 H30D 109.5 ?
C300 C301 H30E 109.5 ?
H30D C301 H30E 109.5 ?
C300 C301 H30F 109.5 ?
H30D C301 H30F 109.5 ?
H30E C301 H30F 109.5 ?

loop_
_geom_bond_atom_site_label_1
_geom_bond_atom_site_label_2
_geom_bond_distance
_geom_bond_publ_flag
Ni O2 1.836(3) yes
Ni O1 1.844(2) yes
Ni N1 1.895(3) yes
Ni N2 1.896(3) yes
O1 C1 1.305(4) ?
O2 C34 1.306(4) ?
N1 C7 1.295(5) ?
N1 C8 1.457(5) ?
N2 C40 1.294(5) ?
N2 C41 1.459(4) ?
C1 C6 1.407(5) ?
C1 C2 1.427(5) ?
C2 C3 1.379(6) ?
C2 C14 1.490(5) ?
C3 C4 1.392(6) ?
C3 H3 0.97(4) ?
C4 C5 1.375(6) ?
C4 H4 0.95(4) ?
C5 C6 1.394(6) ?
C5 H5 0.97(4) ?
C6 C7 1.431(6) ?
C7 H7 0.99(3) ?
C8 C9 1.392(5) ?
C8 C13 1.399(5) ?
C9 C10 1.396(6) ?
C9 C28 1.483(6) ?
C10 C11 1.371(6) ?
C10 H10 0.99(4) ?
C11 C12 1.374(6) ?
C11 H11 0.93(4) ?
C12 C13 1.384(6) ?
C12 H12 0.92(4) ?
C13 C31 1.541(6) ?
C14 C15 1.403(5) ?
C14 C27 1.410(6) ?
C15 C16 1.430(7) ?
C15 C20 1.436(6) ?
C16 C17 1.353(6) ?
C16 H16 0.93(4) ?
C17 C18 1.411(8) ?
C17 H17 0.96(4) ?
C18 C19 1.344(8) ?
C18 H18 0.87(4) ?
C19 C20 1.436(7) ?
C19 H19 0.97(4) ?
C20 C21 1.380(7) ?
C21 C22 1.387(6) ?
C21 H21 0.94(4) ?
C22 C23 1.424(6) ?
C22 C27 1.430(6) ?
C23 C24 1.344(7) ?
C23 H23 0.98(4) ?
C24 C25 1.415(7) ?
C24 H24 0.98(5) ?
C25 C26 1.354(6) ?
C25 H25 0.96(4) ?
C26 C27 1.430(6) ?
C26 H26 1.02(4) ?
C28 C30 1.468(5) ?
C28 C29 1.505(5) ?
C28 H28 0.9800 ?
C28B C30B 1.4719(47) ?
C28B C29B 1.5095(47) ?
C28B H28B 0.9800 ?
C29 H29A 0.9600 ?
C29 H29B 0.9600 ?
C29 H29C 0.9600 ?
C30 H30A 0.9600 ?
C30 H30B 0.9600 ?
C30 H30C 0.9600 ?
C29B H29D 0.9600 ?
C29B H29E 0.9600 ?
C29B H29F 0.9600 ?
C30B H30D 0.9600 ?
C30B H30E 0.9600 ?
C30B H30F 0.9600 ?
C31 C33 1.476(5) ?
C31 C32 1.511(5) ?
C31 H31 0.97(3) ?
C32 H32A 1.06(5) ?
C32 H32B 0.92(4) ?
C32 H32C 0.95(4) ?
C33 H33A 1.06(5) ?
C33 H33B 1.00(4) ?
C33 H33C 0.92(4) ?
C34 C39 1.413(5) ?
C34 C35 1.436(5) ?
C35 C36 1.377(5) ?
C35 C47 1.496(5) ?
C36 C37 1.388(5) ?
C36 H36 0.93(3) ?
C37 C38 1.366(5) ?
C37 H37 0.89(3) ?
C38 C39 1.410(5) ?
C38 H38 0.99(3) ?
C39 C40 1.431(5) ?
C40 H40 1.00(3) ?
C41 C42 1.394(5) ?
C41 C46 1.396(5) ?
C42 C43 1.396(5) ?
C42 C61 1.513(6) ?
C43 C44 1.377(6) ?
C43 H43 0.95(3) ?
C44 C45 1.376(6) ?
C44 H44 0.97(3) ?
C45 C46 1.401(5) ?
C45 H45 0.92(3) ?
C46 C64 1.512(6) ?
C47 C48 1.401(5) ?
C47 C60 1.405(5) ?
C48 C49 1.427(5) ?
C48 C53 1.438(5) ?
C49 C50 1.356(5) ?
C49 H49 0.98(3) ?
C50 C51 1.409(6) ?
C50 H50 0.96(3) ?
C51 C52 1.347(6) ?
C51 H51 0.96(4) ?
C52 C53 1.438(6) ?
C52 H52 1.02(4) ?
C53 C54 1.384(6) ?
C54 C55 1.392(6) ?
C54 H54 1.02(4) ?
C55 C56 1.422(6) ?
C55 C60 1.435(5) ?
C56 C57 1.341(6) ?
C56 H56 0.92(4) ?
C57 C58 1.399(6) ?
C57 H57 0.94(3) ?
C58 C59 1.362(6) ?
C58 H58 0.98(4) ?
C59 C60 1.426(5) ?
C59 H59 0.98(4) ?
C61 C63 1.519(7) ?
C61 C62 1.526(6) ?
C61 H61 0.98(4) ?
C62 H62A 1.01(5) ?
C62 H62B 0.98(4) ?
C62 H62C 1.05(4) ?
C63 H63A 1.00(5) ?
C63 H63B 0.99(5) ?
C63 H63C 0.97(4) ?
C64 C65 1.517(6) ?
C64 C66 1.532(6) ?
C64 H64 0.88(4) ?
C65 H65A 0.95(3) ?
C65 H65B 1.06(4) ?
C65 H65C 1.01(4) ?
C66 H66A 1.02(4) ?
C66 H66B 1.00(4) ?
C66 H66C 0.95(4) ?
C101 C100 1.467(7) ?
C101 H10A 1.05(6) ?
C101 H10B 0.97(5) ?
C101 H10C 1.09(6) ?
C100 N100 1.136(6) ?
N200 C200 1.1514 ?
N200 H30D 1.2557 ?
N200 H30F 1.0507 ?
C200 C201 1.4491 ?
C201 H20A 0.9600 ?
C201 H20B 0.9600 ?
C201 H20C 0.9600 ?
N300 C300 1.1500 ?
N300 H20A 1.0623 ?
N300 H20B 1.0809 ?
N300 H20C 1.4475 ?
C300 C301 1.4500 ?
C301 H30D 0.9600 ?
C301 H30E 0.9600 ?
C301 H30F 0.9600 ?
